data_7216132
loop_
_publ_author_name
'Lorbach, Andreas'
'Maverick, Emily'
'Carreras, Abel'
'Alemany, Pere'
'Wu, Guang'
'Garcia-Garibay, Miguel A'
'Bazan, Guillermo C.'

_publ_section_title
;
 A fullerene-carbene adduct as a crystalline molecular rotor: remarkable
 behavior of a spherically-shaped rotator.
;
_journal_issue 25
_journal_name_full 'Physical chemistry chemical physics : PCCP'
_journal_page_first 12980
_journal_page_last 12986
_journal_paper_doi 10.1039/c4cp01036a
_journal_volume 16
_journal_year 2014
_chemical_formula_moiety 'C87 H36 N2'
_chemical_formula_sum 'C87 H36 N2'
_chemical_formula_weight 1109.18
_chemical_melting_point 'Decomposition >500 C'
_chemical_name_common IDipp-C60
_chemical_name_systematic
; 
 1,3-bis(diisopropylphenyl)imidazol-2-ylidene-C60 adduct 
;
_space_group_IT_number 62
_symmetry_cell_setting orthorhombic
_symmetry_space_group_name_Hall '-P 2ac 2n'
_symmetry_space_group_name_H-M 'P n m a'
_atom_sites_solution_hydrogens geom
_atom_sites_solution_primary direct
_atom_sites_solution_secondary difmap
_audit_creation_method SHELXL-97
_cell_angle_alpha 90.00
_cell_angle_beta 90.00
_cell_angle_gamma 90.00
_cell_formula_units_Z 4
_cell_length_a 18.4939(8)
_cell_length_b 18.2041(6)
_cell_length_c 15.0446(7)
_cell_measurement_temperature 130(2)
_cell_volume 5065.0(4)
_computing_cell_refinement 'Bruker SAINT'
_computing_data_collection 'Bruker APEX2'
_computing_data_reduction 'Bruker SAINT'
_computing_molecular_graphics 'Bruker SHELXTL'
_computing_publication_material 'Bruker SHELXTL'
_computing_structure_refinement 'SHELXL-97 (Sheldrick, 2008)'
_computing_structure_solution 'SHELXS-97 (Sheldrick, 2008)'
_diffrn_ambient_temperature 130(2)
_diffrn_measured_fraction_theta_full 0.972
_diffrn_measured_fraction_theta_max 0.972
_diffrn_measurement_device_type 'Bruker Kappa APEX II'
_diffrn_measurement_method 'Omega scan'
_diffrn_radiation_monochromator graphite
_diffrn_radiation_source 'fine-focus sealed tube'
_diffrn_radiation_type MoK\a
_diffrn_radiation_wavelength 0.71073
_diffrn_reflns_av_R_equivalents 0.0286
_diffrn_reflns_av_sigmaI/netI 0.0309
_diffrn_reflns_limit_h_max 24
_diffrn_reflns_limit_h_min -10
_diffrn_reflns_limit_k_max 24
_diffrn_reflns_limit_k_min -23
_diffrn_reflns_limit_l_max 20
_diffrn_reflns_limit_l_min -13
_diffrn_reflns_number 17627
_diffrn_reflns_theta_full 28.26
_diffrn_reflns_theta_max 28.26
_diffrn_reflns_theta_min 1.74
_exptl_absorpt_coefficient_mu 0.084
_exptl_absorpt_correction_T_max 0.7457
_exptl_absorpt_correction_T_min 0.6780
_exptl_absorpt_correction_type multi-scan
_exptl_absorpt_process_details sadabs
_exptl_crystal_colour black
_exptl_crystal_density_diffrn 1.455
_exptl_crystal_density_method 'not measured'
_exptl_crystal_description block
_exptl_crystal_F_000 2288
_exptl_crystal_size_max 0.30
_exptl_crystal_size_mid 0.20
_exptl_crystal_size_min 0.10
_refine_diff_density_max 0.289
_refine_diff_density_min -0.225
_refine_diff_density_rms 0.048
_refine_ls_extinction_method none
_refine_ls_goodness_of_fit_ref 1.012
_refine_ls_hydrogen_treatment constr
_refine_ls_matrix_type full
_refine_ls_number_parameters 413
_refine_ls_number_reflns 6283
_refine_ls_number_restraints 0
_refine_ls_restrained_S_all 1.012
_refine_ls_R_factor_all 0.0644
_refine_ls_R_factor_gt 0.0432
_refine_ls_shift/su_max 0.000
_refine_ls_shift/su_mean 0.000
_refine_ls_structure_factor_coef Fsqd
_refine_ls_weighting_details 'calc w=1/[\s^2^(Fo^2^)+(0.0507P)^2^+2.4297P] where P=(Fo^2^+2Fc^2^)/3'
_refine_ls_weighting_scheme calc
_refine_ls_wR_factor_gt 0.1015
_refine_ls_wR_factor_ref 0.1141
_reflns_number_gt 4723
_reflns_number_total 6283
_reflns_threshold_expression >2sigma(I)
_cod_data_source_file c4cp01036a4.cif
_cod_data_source_block 130k
_cod_depositor_comments
;
The following automatic conversions were performed:

'_symmetry_cell_setting' value 'Orthorhombic' changed to
'orthorhombic' according to
/usr/data/users/saulius/crontab/automatic-downloads/rss-feeds/RSC/lib/dictionaries/cif_core.dic
dictionary named 'cif_core.dic' version 2.4.2 from 2011-04-26.

Automatic conversion script
Id: cif_fix_values 2281 2013-09-26 08:29:07Z andrius 

 Adding full bibliography for 7216130--7216142.cif.
;
_cod_original_sg_symbol_H-M Pnma
_cod_database_code 7216132

loop_
_symmetry_equiv_pos_as_xyz
'x, y, z'
'-x+1/2, -y, z+1/2'
'-x, y+1/2, -z'
'x+1/2, -y+1/2, -z+1/2'
'-x, -y, -z'
'x-1/2, y, -z-1/2'
'x, -y-1/2, z'
'-x-1/2, y-1/2, z-1/2'

loop_
_atom_site_label
_atom_site_type_symbol
_atom_site_fract_x
_atom_site_fract_y
_atom_site_fract_z
_atom_site_U_iso_or_equiv
_atom_site_adp_type
_atom_site_occupancy
_atom_site_symmetry_multiplicity
_atom_site_calc_flag
_atom_site_refinement_flags
N1 N 0.30397(6) 0.19050(6) 0.67237(8) 0.0178(2) Uani 1 1 d .
C1 C 0.27133(10) 0.2500 0.63614(13) 0.0162(4) Uani 1 2 d S
C15 C 0.20998(10) 0.2500 0.56772(13) 0.0162(4) Uani 1 2 d S
C20 C 0.21574(7) 0.18484(7) 0.50095(9) 0.0175(3) Uani 1 1 d .
C3 C 0.28136(7) 0.11406(7) 0.66549(10) 0.0186(3) Uani 1 1 d .
C8 C 0.31568(8) 0.06928(7) 0.60271(10) 0.0206(3) Uani 1 1 d .
C16 C 0.13532(10) 0.2500 0.61111(13) 0.0175(4) Uani 1 2 d S
C4 C 0.22834(8) 0.08975(8) 0.72493(10) 0.0225(3) Uani 1 1 d .
C23 C 0.24184(7) 0.21017(8) 0.41647(10) 0.0200(3) Uani 1 1 d .
C45 C -0.02103(12) 0.2500 0.17400(14) 0.0244(4) Uani 1 2 d S
C40 C -0.10020(8) 0.18558(8) 0.28026(10) 0.0231(3) Uani 1 1 d .
C18 C 0.10621(8) 0.12287(7) 0.56091(10) 0.0209(3) Uani 1 1 d .
C17 C 0.08968(7) 0.18684(8) 0.60809(9) 0.0194(3) Uani 1 1 d .
C46 C -0.08205(11) 0.2500 0.22825(14) 0.0223(4) Uani 1 2 d S
C2 C 0.35802(8) 0.21304(7) 0.72972(10) 0.0207(3) Uani 1 1 d .
H2 H 0.3887 0.1827 0.7622 0.025 Uiso 1 1 calc R
C7 C 0.29125(8) -0.00321(8) 0.59780(11) 0.0266(3) Uani 1 1 d .
H7 H 0.3123 -0.0352 0.5572 0.032 Uiso 1 1 calc R
C22 C 0.22690(7) 0.17201(8) 0.33765(10) 0.0235(3) Uani 1 1 d .
C21 C 0.15288(8) 0.08536(7) 0.42231(11) 0.0234(3) Uani 1 1 d .
C42 C 0.00809(8) 0.12380(8) 0.22141(10) 0.0255(3) Uani 1 1 d .
C19 C 0.16966(7) 0.12500(7) 0.50319(10) 0.0200(3) Uani 1 1 d .
C39 C -0.05582(8) 0.12353(8) 0.27745(11) 0.0252(3) Uani 1 1 d .
C34 C 0.01419(8) 0.21067(8) 0.61380(10) 0.0229(3) Uani 1 1 d .
C25 C 0.21030(8) 0.21199(9) 0.25632(10) 0.0262(3) Uani 1 1 d .
C5 C 0.20579(8) 0.01705(8) 0.71577(11) 0.0279(3) Uani 1 1 d .
H5 H 0.1698 -0.0012 0.7528 0.034 Uiso 1 1 calc R
C38 C -0.03939(8) 0.08331(8) 0.35845(11) 0.0262(3) Uani 1 1 d .
C12 C 0.37631(8) 0.09703(8) 0.54399(11) 0.0255(3) Uani 1 1 d .
H12 H 0.3713 0.1505 0.5389 0.031 Uiso 1 1 calc R
C31 C 0.05027(8) 0.08481(7) 0.51336(11) 0.0244(3) Uani 1 1 d .
C24 C 0.18135(8) 0.10823(8) 0.34119(10) 0.0243(3) Uani 1 1 d .
C29 C 0.03530(9) 0.05959(7) 0.35277(11) 0.0270(3) Uani 1 1 d .
C32 C -0.02225(8) 0.10709(8) 0.51841(11) 0.0259(3) Uani 1 1 d .
C33 C -0.03999(8) 0.17165(9) 0.56970(10) 0.0256(3) Uani 1 1 d .
C27 C 0.13597(8) 0.10779(8) 0.26240(11) 0.0272(3) Uani 1 1 d .
C36 C -0.11309(8) 0.17186(8) 0.44250(11) 0.0257(3) Uani 1 1 d .
C26 C 0.15382(8) 0.17203(9) 0.20969(10) 0.0276(3) Uani 1 1 d .
C44 C 0.09958(9) 0.21005(9) 0.16469(10) 0.0272(3) Uani 1 1 d .
C30 C 0.07892(8) 0.06041(7) 0.42850(11) 0.0261(3) Uani 1 1 d .
C41 C -0.12926(8) 0.21008(8) 0.36497(10) 0.0242(3) Uani 1 1 d .
C28 C 0.06461(9) 0.08431(8) 0.26803(11) 0.0273(3) Uani 1 1 d .
C43 C 0.02519(8) 0.18532(8) 0.17060(10) 0.0251(3) Uani 1 1 d .
C6 C 0.23623(9) -0.02820(8) 0.65246(12) 0.0303(4) Uani 1 1 d .
H6 H 0.2196 -0.0761 0.6464 0.036 Uiso 1 1 calc R
C35 C -0.06667(8) 0.10722(8) 0.43944(11) 0.0266(3) Uani 1 1 d .
C37 C -0.09645(8) 0.21183(9) 0.52340(11) 0.0263(3) Uani 1 1 d .
C9 C 0.20060(9) 0.13709(9) 0.80090(12) 0.0337(4) Uani 1 1 d .
H9 H 0.2083 0.1886 0.7847 0.040 Uiso 1 1 calc R
C13 C 0.44983(9) 0.08087(12) 0.58649(14) 0.0433(5) Uani 1 1 d .
H13A H 0.4526 0.1046 0.6434 0.065 Uiso 1 1 calc R
H13B H 0.4876 0.0991 0.5487 0.065 Uiso 1 1 calc R
H13C H 0.4553 0.0288 0.5940 0.065 Uiso 1 1 calc R
C14 C 0.37358(10) 0.06471(9) 0.45033(12) 0.0342(4) Uani 1 1 d .
H14A H 0.3859 0.0135 0.4526 0.051 Uiso 1 1 calc R
H14B H 0.4074 0.0901 0.4129 0.051 Uiso 1 1 calc R
H14C H 0.3257 0.0702 0.4266 0.051 Uiso 1 1 calc R
C10 C 0.24541(11) 0.12102(13) 0.88467(13) 0.0497(5) Uani 1 1 d .
H10A H 0.2388 0.0707 0.9018 0.074 Uiso 1 1 calc R
H10B H 0.2298 0.1525 0.9321 0.074 Uiso 1 1 calc R
H10C H 0.2956 0.1298 0.8725 0.074 Uiso 1 1 calc R
C11 C 0.12038(10) 0.12689(12) 0.82111(13) 0.0457(5) Uani 1 1 d .
H11A H 0.0926 0.1365 0.7685 0.069 Uiso 1 1 calc R
H11B H 0.1061 0.1604 0.8672 0.069 Uiso 1 1 calc R
H11C H 0.1119 0.0774 0.8404 0.069 Uiso 1 1 calc R

loop_
_atom_site_aniso_label
_atom_site_aniso_U_11
_atom_site_aniso_U_22
_atom_site_aniso_U_33
_atom_site_aniso_U_23
_atom_site_aniso_U_13
_atom_site_aniso_U_12
N1 0.0183(6) 0.0170(5) 0.0181(6) 0.0013(4) -0.0011(5) -0.0002(4)
C1 0.0162(9) 0.0150(8) 0.0175(9) 0.000 0.0033(7) 0.000
C15 0.0169(9) 0.0142(8) 0.0176(9) 0.000 -0.0020(7) 0.000
C20 0.0161(6) 0.0169(6) 0.0196(7) -0.0014(5) -0.0025(5) 0.0044(5)
C3 0.0193(6) 0.0148(6) 0.0217(7) 0.0041(5) -0.0060(6) -0.0014(5)
C8 0.0200(7) 0.0183(6) 0.0235(7) 0.0025(5) -0.0067(6) 0.0019(5)
C16 0.0174(9) 0.0198(8) 0.0154(9) 0.000 -0.0013(8) 0.000
C4 0.0209(7) 0.0230(7) 0.0237(8) 0.0071(6) -0.0044(6) -0.0009(5)
C23 0.0133(6) 0.0252(7) 0.0216(7) -0.0015(6) -0.0007(6) 0.0027(5)
C45 0.0254(11) 0.0285(10) 0.0193(10) 0.000 -0.0071(9) 0.000
C40 0.0179(7) 0.0256(7) 0.0259(8) -0.0009(6) -0.0087(6) -0.0046(5)
C18 0.0230(7) 0.0178(6) 0.0219(7) 0.0071(5) -0.0056(6) -0.0031(5)
C17 0.0187(7) 0.0246(7) 0.0149(7) 0.0060(5) -0.0012(5) -0.0024(5)
C46 0.0203(10) 0.0254(9) 0.0213(10) 0.000 -0.0096(8) 0.000
C2 0.0193(7) 0.0225(7) 0.0202(7) 0.0024(5) -0.0038(6) 0.0003(5)
C7 0.0310(8) 0.0181(6) 0.0306(8) -0.0013(6) -0.0113(7) 0.0037(6)
C22 0.0158(6) 0.0316(7) 0.0231(8) -0.0067(6) 0.0007(6) 0.0074(5)
C21 0.0255(7) 0.0141(6) 0.0306(8) -0.0037(6) -0.0089(6) 0.0063(5)
C42 0.0274(8) 0.0236(7) 0.0255(8) -0.0095(6) -0.0100(6) 0.0002(6)
C19 0.0218(7) 0.0142(6) 0.0242(7) 0.0000(5) -0.0069(6) 0.0040(5)
C39 0.0262(7) 0.0211(7) 0.0282(8) -0.0041(6) -0.0114(6) -0.0061(5)
C34 0.0196(7) 0.0325(8) 0.0166(7) 0.0045(6) 0.0021(6) -0.0026(6)
C25 0.0181(7) 0.0421(8) 0.0186(7) -0.0050(6) 0.0045(6) 0.0044(6)
C5 0.0259(8) 0.0258(7) 0.0321(9) 0.0113(6) -0.0069(7) -0.0055(6)
C38 0.0265(7) 0.0169(6) 0.0353(9) 0.0009(6) -0.0110(7) -0.0075(5)
C12 0.0239(7) 0.0233(7) 0.0292(8) -0.0025(6) 0.0015(6) 0.0025(5)
C31 0.0277(8) 0.0165(6) 0.0289(8) 0.0080(6) -0.0080(6) -0.0059(5)
C24 0.0224(7) 0.0237(7) 0.0267(8) -0.0099(6) -0.0045(6) 0.0110(5)
C29 0.0327(8) 0.0130(6) 0.0354(9) -0.0048(6) -0.0118(7) -0.0017(5)
C32 0.0244(7) 0.0243(7) 0.0289(8) 0.0103(6) -0.0045(6) -0.0117(5)
C33 0.0184(7) 0.0367(8) 0.0216(8) 0.0086(6) 0.0027(6) -0.0076(6)
C27 0.0272(8) 0.0285(7) 0.0259(8) -0.0135(6) -0.0041(7) 0.0099(6)
C36 0.0152(7) 0.0336(8) 0.0282(8) 0.0043(6) -0.0015(6) -0.0086(5)
C26 0.0238(7) 0.0391(8) 0.0199(7) -0.0097(6) 0.0022(6) 0.0071(6)
C44 0.0268(8) 0.0401(9) 0.0146(7) -0.0053(6) 0.0001(6) 0.0023(6)
C30 0.0306(8) 0.0119(6) 0.0359(9) 0.0003(6) -0.0100(7) 0.0002(5)
C41 0.0128(7) 0.0329(8) 0.0271(8) 0.0002(6) -0.0041(6) -0.0043(5)
C28 0.0316(8) 0.0201(7) 0.0302(8) -0.0114(6) -0.0098(7) 0.0045(6)
C43 0.0256(8) 0.0333(8) 0.0164(7) -0.0062(6) -0.0040(6) 0.0020(6)
C6 0.0304(8) 0.0181(6) 0.0425(10) 0.0071(6) -0.0167(7) -0.0057(6)
C35 0.0221(7) 0.0245(7) 0.0331(9) 0.0074(6) -0.0067(7) -0.0118(5)
C37 0.0129(7) 0.0417(8) 0.0242(8) 0.0052(7) 0.0019(6) -0.0048(6)
C9 0.0414(9) 0.0293(8) 0.0304(9) 0.0052(7) 0.0132(8) -0.0037(7)
C13 0.0228(8) 0.0620(12) 0.0450(11) -0.0075(9) -0.0029(8) 0.0032(8)
C14 0.0344(9) 0.0372(9) 0.0311(9) -0.0048(7) 0.0036(8) 0.0053(7)
C10 0.0455(11) 0.0758(14) 0.0277(10) -0.0065(10) 0.0050(9) -0.0259(10)
C11 0.0403(10) 0.0617(12) 0.0352(10) 0.0196(9) 0.0119(9) 0.0104(9)

loop_
_atom_type_symbol
_atom_type_description
_atom_type_scat_dispersion_real
_atom_type_scat_dispersion_imag
_atom_type_scat_source
C C 0.0033 0.0016 'International Tables Vol C Tables 4.2.6.8 and 6.1.1.4'
H H 0.0000 0.0000 'International Tables Vol C Tables 4.2.6.8 and 6.1.1.4'
N N 0.0061 0.0033 'International Tables Vol C Tables 4.2.6.8 and 6.1.1.4'

loop_
_geom_angle_atom_site_label_1
_geom_angle_atom_site_label_2
_geom_angle_atom_site_label_3
_geom_angle
_geom_angle_site_symmetry_1
_geom_angle_site_symmetry_3
C1 N1 C2 109.63(11) . .
C1 N1 C3 127.40(12) . .
C2 N1 C3 122.37(11) . .
N1 C1 N1 106.20(16) 7_565 .
N1 C1 C15 126.90(8) 7_565 .
N1 C1 C15 126.90(8) . .
C16 C15 C1 112.48(16) . .
C16 C15 C20 109.72(11) . 7_565
C1 C15 C20 112.49(10) . 7_565
C16 C15 C20 109.72(11) . .
C1 C15 C20 112.49(10) . .
C20 C15 C20 99.17(15) 7_565 .
C19 C20 C23 118.78(13) . .
C19 C20 C15 122.80(13) . .
C23 C20 C15 110.44(11) . .
C4 C3 C8 124.40(12) . .
C4 C3 N1 117.25(13) . .
C8 C3 N1 118.30(12) . .
C7 C8 C3 116.05(14) . .
C7 C8 C12 121.59(14) . .
C3 C8 C12 122.36(12) . .
C17 C16 C17 107.36(16) . 7_565
C17 C16 C15 121.40(10) . .
C17 C16 C15 121.40(10) 7_565 .
C5 C4 C3 116.52(15) . .
C5 C4 C9 120.75(14) . .
C3 C4 C9 122.53(13) . .
C22 C23 C20 121.57(13) . .
C22 C23 C23 119.71(9) . 7_565
C20 C23 C23 108.73(7) . 7_565
C46 C45 C43 119.75(11) . 7_565
C46 C45 C43 119.76(11) . .
C43 C45 C43 107.95(18) 7_565 .
C39 C40 C46 120.13(15) . .
C39 C40 C41 119.47(14) . .
C46 C40 C41 108.11(13) . .
C17 C18 C31 119.82(13) . .
C17 C18 C19 117.10(12) . .
C31 C18 C19 107.19(13) . .
C18 C17 C16 123.93(13) . .
C18 C17 C34 119.02(13) . .
C16 C17 C34 108.86(12) . .
C45 C46 C40 120.27(11) . 7_565
C45 C46 C40 120.27(11) . .
C40 C46 C40 108.03(19) 7_565 .
C2 C2 N1 107.26(7) 7_565 .
C2 C2 H2 126.4 7_565 .
N1 C2 H2 126.4 . .
C6 C7 C8 121.10(15) . .
C6 C7 H7 119.5 . .
C8 C7 H7 119.5 . .
C23 C22 C24 119.02(14) . .
C23 C22 C25 120.30(14) . .
C24 C22 C25 108.17(13) . .
C24 C21 C30 120.56(14) . .
C24 C21 C19 120.41(13) . .
C30 C21 C19 107.79(14) . .
C43 C42 C28 120.05(14) . .
C43 C42 C39 120.42(13) . .
C28 C42 C39 107.72(14) . .
C20 C19 C21 120.26(14) . .
C20 C19 C18 122.03(12) . .
C21 C19 C18 108.30(12) . .
C40 C39 C42 119.55(14) . .
C40 C39 C38 120.32(15) . .
C42 C39 C38 108.55(13) . .
C33 C34 C34 120.59(9) . 7_565
C33 C34 C17 120.37(14) . .
C34 C34 C17 107.24(8) 7_565 .
C25 C25 C26 120.03(9) 7_565 .
C25 C25 C22 119.99(8) 7_565 .
C26 C25 C22 107.86(14) . .
C6 C5 C4 120.87(15) . .
C6 C5 H5 119.6 . .
C4 C5 H5 119.6 . .
C35 C38 C29 119.42(14) . .
C35 C38 C39 120.11(14) . .
C29 C38 C39 107.45(14) . .
C8 C12 C14 112.65(13) . .
C8 C12 C13 110.48(14) . .
C14 C12 C13 109.91(13) . .
C8 C12 H12 107.9 . .
C14 C12 H12 107.9 . .
C13 C12 H12 107.9 . .
C32 C31 C18 121.48(14) . .
C32 C31 C30 119.01(14) . .
C18 C31 C30 108.82(13) . .
C21 C24 C22 119.74(13) . .
C21 C24 C27 119.68(14) . .
C22 C24 C27 108.25(14) . .
C30 C29 C38 119.95(15) . .
C30 C29 C28 119.73(14) . .
C38 C29 C28 108.31(13) . .
C31 C32 C33 118.78(13) . .
C31 C32 C35 119.96(15) . .
C33 C32 C35 108.01(13) . .
C34 C33 C32 120.34(14) . .
C34 C33 C37 119.17(14) . .
C32 C33 C37 108.48(14) . .
C28 C27 C26 119.82(14) . .
C28 C27 C24 120.04(15) . .
C26 C27 C24 108.07(13) . .
C41 C36 C37 119.88(14) . .
C41 C36 C35 120.27(15) . .
C37 C36 C35 107.85(13) . .
C44 C26 C27 120.12(15) . .
C44 C26 C25 120.20(15) . .
C27 C26 C25 107.65(13) . .
C26 C44 C43 119.91(15) . .
C26 C44 C44 119.77(9) . 7_565
C43 C44 C44 108.08(9) . 7_565
C29 C30 C21 119.87(15) . .
C29 C30 C31 120.66(14) . .
C21 C30 C31 107.83(13) . .
C36 C41 C40 120.17(14) . .
C36 C41 C41 120.02(9) . 7_565
C40 C41 C41 107.87(8) . 7_565
C27 C28 C42 120.18(15) . .
C27 C28 C29 120.12(14) . .
C42 C28 C29 107.96(14) . .
C42 C43 C44 119.92(14) . .
C42 C43 C45 119.86(15) . .
C44 C43 C45 107.95(14) . .
C5 C6 C7 120.90(14) . .
C5 C6 H6 119.6 . .
C7 C6 H6 119.6 . .
C38 C35 C32 120.97(14) . .
C38 C35 C36 119.66(14) . .
C32 C35 C36 108.07(14) . .
C37 C37 C36 120.10(9) 7_565 .
C37 C37 C33 120.23(9) 7_565 .
C36 C37 C33 107.58(14) . .
C4 C9 C11 114.14(15) . .
C4 C9 C10 109.07(15) . .
C11 C9 C10 109.75(14) . .
C4 C9 H9 107.9 . .
C11 C9 H9 107.9 . .
C10 C9 H9 107.9 . .
C12 C13 H13A 109.5 . .
C12 C13 H13B 109.5 . .
H13A C13 H13B 109.5 . .
C12 C13 H13C 109.5 . .
H13A C13 H13C 109.5 . .
H13B C13 H13C 109.5 . .
C12 C14 H14A 109.5 . .
C12 C14 H14B 109.5 . .
H14A C14 H14B 109.5 . .
C12 C14 H14C 109.5 . .
H14A C14 H14C 109.5 . .
H14B C14 H14C 109.5 . .
C9 C10 H10A 109.5 . .
C9 C10 H10B 109.5 . .
H10A C10 H10B 109.5 . .
C9 C10 H10C 109.5 . .
H10A C10 H10C 109.5 . .
H10B C10 H10C 109.5 . .
C9 C11 H11A 109.5 . .
C9 C11 H11B 109.5 . .
H11A C11 H11B 109.5 . .
C9 C11 H11C 109.5 . .
H11A C11 H11C 109.5 . .
H11B C11 H11C 109.5 . .

loop_
_geom_bond_atom_site_label_1
_geom_bond_atom_site_label_2
_geom_bond_distance
_geom_bond_site_symmetry_2
N1 C1 1.3545(16) .
N1 C2 1.3828(18) .
N1 C3 1.4567(16) .
C1 N1 1.3544(16) 7_565
C1 C15 1.532(3) .
C15 C16 1.527(3) .
C15 C20 1.5579(18) 7_565
C15 C20 1.5580(18) .
C20 C19 1.3834(18) .
C20 C23 1.436(2) .
C3 C4 1.399(2) .
C3 C8 1.400(2) .
C8 C7 1.3968(19) .
C8 C12 1.514(2) .
C16 C17 1.4271(17) .
C16 C17 1.4271(17) 7_565
C4 C5 1.394(2) .
C4 C9 1.520(2) .
C23 C22 1.402(2) .
C23 C23 1.450(3) 7_565
C45 C46 1.393(3) .
C45 C43 1.4558(19) 7_565
C45 C43 1.4558(19) .
C40 C39 1.397(2) .
C40 C46 1.4492(19) .
C40 C41 1.453(2) .
C18 C17 1.398(2) .
C18 C31 1.4360(19) .
C18 C19 1.460(2) .
C17 C34 1.465(2) .
C46 C40 1.4492(19) 7_565
C2 C2 1.346(3) 7_565
C2 H2 0.9300 .
C7 C6 1.385(2) .
C7 H7 0.9300 .
C22 C24 1.435(2) .
C22 C25 1.456(2) .
C21 C24 1.393(2) .
C21 C30 1.444(2) .
C21 C19 1.448(2) .
C42 C43 1.392(2) .
C42 C28 1.450(2) .
C42 C39 1.452(2) .
C39 C38 1.454(2) .
C34 C33 1.396(2) .
C34 C34 1.432(3) 7_565
C25 C25 1.384(3) 7_565
C25 C26 1.453(2) .
C5 C6 1.379(2) .
C5 H5 0.9300 .
C38 C35 1.389(2) .
C38 C29 1.450(2) .
C12 C14 1.528(2) .
C12 C13 1.531(2) .
C12 H12 0.9800 .
C31 C32 1.403(2) .
C31 C30 1.452(2) .
C24 C27 1.452(2) .
C29 C30 1.396(2) .
C29 C28 1.456(2) .
C32 C33 1.444(2) .
C32 C35 1.444(2) .
C33 C37 1.453(2) .
C27 C28 1.390(2) .
C27 C26 1.451(2) .
C36 C41 1.391(2) .
C36 C37 1.451(2) .
C36 C35 1.457(2) .
C26 C44 1.394(2) .
C44 C43 1.450(2) .
C44 C44 1.455(3) 7_565
C41 C41 1.453(3) 7_565
C6 H6 0.9300 .
C37 C37 1.390(3) 7_565
C9 C11 1.526(2) .
C9 C10 1.536(3) .
C9 H9 0.9800 .
C13 H13A 0.9600 .
C13 H13B 0.9600 .
C13 H13C 0.9600 .
C14 H14A 0.9600 .
C14 H14B 0.9600 .
C14 H14C 0.9600 .
C10 H10A 0.9600 .
C10 H10B 0.9600 .
C10 H10C 0.9600 .
C11 H11A 0.9600 .
C11 H11B 0.9600 .
C11 H11C 0.9600 .

loop_
_geom_torsion_atom_site_label_1
_geom_torsion_atom_site_label_2
_geom_torsion_atom_site_label_3
_geom_torsion_atom_site_label_4
_geom_torsion
_geom_torsion_site_symmetry_1
_geom_torsion_site_symmetry_4
C2 N1 C1 N1 -1.3(2) . 7_565
C3 N1 C1 N1 169.87(9) . 7_565
C2 N1 C1 C15 178.54(17) . .
C3 N1 C1 C15 -10.3(3) . .
N1 C1 C15 C16 -90.10(17) 7_565 .
N1 C1 C15 C16 90.10(17) . .
N1 C1 C15 C20 34.4(2) 7_565 7_565
N1 C1 C15 C20 -145.40(16) . 7_565
N1 C1 C15 C20 145.39(16) 7_565 .
N1 C1 C15 C20 -34.4(2) . .
C16 C15 C20 C19 -18.58(19) . .
C1 C15 C20 C19 107.43(16) . .
C20 C15 C20 C19 -133.47(11) 7_565 .
C16 C15 C20 C23 129.79(13) . .
C1 C15 C20 C23 -104.19(14) . .
C20 C15 C20 C23 14.90(18) 7_565 .
C1 N1 C3 C4 -83.47(19) . .
C2 N1 C3 C4 86.68(16) . .
C1 N1 C3 C8 98.90(18) . .
C2 N1 C3 C8 -90.95(17) . .
C4 C3 C8 C7 3.5(2) . .
N1 C3 C8 C7 -179.03(12) . .
C4 C3 C8 C12 -175.81(13) . .
N1 C3 C8 C12 1.6(2) . .
C1 C15 C16 C17 -109.27(15) . .
C20 C15 C16 C17 124.71(14) 7_565 .
C20 C15 C16 C17 16.8(2) . .
C1 C15 C16 C17 109.27(15) . 7_565
C20 C15 C16 C17 -16.8(2) 7_565 7_565
C20 C15 C16 C17 -124.71(14) . 7_565
C8 C3 C4 C5 -4.3(2) . .
N1 C3 C4 C5 178.19(12) . .
C8 C3 C4 C9 170.63(14) . .
N1 C3 C4 C9 -6.8(2) . .
C19 C20 C23 C22 -5.67(19) . .
C15 C20 C23 C22 -155.47(13) . .
C19 C20 C23 C23 139.67(10) . 7_565
C15 C20 C23 C23 -10.14(12) . 7_565
C31 C18 C17 C16 -140.21(15) . .
C19 C18 C17 C16 -7.7(2) . .
C31 C18 C17 C34 4.7(2) . .
C19 C18 C17 C34 137.29(13) . .
C17 C16 C17 C18 141.29(12) 7_565 .
C15 C16 C17 C18 -4.9(2) . .
C17 C16 C17 C34 -6.7(2) 7_565 .
C15 C16 C17 C34 -152.81(15) . .
C43 C45 C46 C40 0.9(3) 7_565 7_565
C43 C45 C46 C40 138.23(15) . 7_565
C43 C45 C46 C40 -138.23(15) 7_565 .
C43 C45 C46 C40 -0.9(3) . .
C39 C40 C46 C45 1.1(2) . .
C41 C40 C46 C45 143.16(17) . .
C39 C40 C46 C40 -142.38(12) . 7_565
C41 C40 C46 C40 -0.3(2) . 7_565
C1 N1 C2 C2 0.82(13) . 7_565
C3 N1 C2 C2 -170.88(10) . 7_565
C3 C8 C7 C6 0.0(2) . .
C12 C8 C7 C6 179.35(14) . .
C20 C23 C22 C24 3.2(2) . .
C23 C23 C22 C24 -138.46(10) 7_565 .
C20 C23 C22 C25 140.71(14) . .
C23 C23 C22 C25 -0.96(16) 7_565 .
C23 C20 C19 C21 4.83(19) . .
C15 C20 C19 C21 150.73(13) . .
C23 C20 C19 C18 -137.72(14) . .
C15 C20 C19 C18 8.2(2) . .
C24 C21 C19 C20 -1.74(19) . .
C30 C21 C19 C20 -145.60(12) . .
C24 C21 C19 C18 145.37(13) . .
C30 C21 C19 C18 1.52(15) . .
C17 C18 C19 C20 5.9(2) . .
C31 C18 C19 C20 143.95(13) . .
C17 C18 C19 C21 -140.47(13) . .
C31 C18 C19 C21 -2.47(15) . .
C46 C40 C39 C42 -0.6(2) . .
C41 C40 C39 C42 -138.44(14) . .
C46 C40 C39 C38 138.41(15) . .
C41 C40 C39 C38 0.6(2) . .
C43 C42 C39 C40 -0.1(2) . .
C28 C42 C39 C40 142.78(13) . .
C43 C42 C39 C38 -143.45(14) . .
C28 C42 C39 C38 -0.58(16) . .
C18 C17 C34 C33 -2.6(2) . .
C16 C17 C34 C33 147.20(15) . .
C18 C17 C34 C34 -145.64(10) . 7_565
C16 C17 C34 C34 4.13(13) . 7_565
C23 C22 C25 C25 0.97(16) . 7_565
C24 C22 C25 C25 142.51(8) . 7_565
C23 C22 C25 C26 -141.51(14) . .
C24 C22 C25 C26 0.04(16) . .
C3 C4 C5 C6 1.6(2) . .
C9 C4 C5 C6 -173.44(14) . .
C40 C39 C38 C35 -1.2(2) . .
C42 C39 C38 C35 141.81(14) . .
C40 C39 C38 C29 -142.24(13) . .
C42 C39 C38 C29 0.79(15) . .
C7 C8 C12 C14 37.34(19) . .
C3 C8 C12 C14 -143.35(14) . .
C7 C8 C12 C13 -86.01(18) . .
C3 C8 C12 C13 93.30(17) . .
C17 C18 C31 C32 -4.9(2) . .
C19 C18 C31 C32 -141.57(14) . .
C17 C18 C31 C30 139.12(13) . .
C19 C18 C31 C30 2.48(15) . .
C30 C21 C24 C22 138.54(14) . .
C19 C21 C24 C22 -0.8(2) . .
C30 C21 C24 C27 0.75(19) . .
C19 C21 C24 C27 -138.55(14) . .
C23 C22 C24 C21 0.0(2) . .
C25 C22 C24 C21 -142.12(13) . .
C23 C22 C24 C27 142.07(13) . .
C25 C22 C24 C27 -0.05(16) . .
C35 C38 C29 C30 0.5(2) . .
C39 C38 C29 C30 141.82(14) . .
C35 C38 C29 C28 -142.04(14) . .
C39 C38 C29 C28 -0.70(15) . .
C18 C31 C32 C33 2.7(2) . .
C30 C31 C32 C33 -137.88(14) . .
C18 C31 C32 C35 139.03(14) . .
C30 C31 C32 C35 -1.51(19) . .
C34 C34 C33 C32 138.56(11) 7_565 .
C17 C34 C33 C32 0.4(2) . .
C34 C34 C33 C37 0.21(17) 7_565 .
C17 C34 C33 C37 -137.99(15) . .
C31 C32 C33 C34 -0.4(2) . .
C35 C32 C33 C34 -141.47(14) . .
C31 C32 C33 C37 141.87(14) . .
C35 C32 C33 C37 0.82(16) . .
C21 C24 C27 C28 -0.3(2) . .
C22 C24 C27 C28 -142.42(14) . .
C21 C24 C27 C26 142.14(13) . .
C22 C24 C27 C26 0.04(16) . .
C28 C27 C26 C44 -0.1(2) . .
C24 C27 C26 C44 -142.66(14) . .
C28 C27 C26 C25 142.54(14) . .
C24 C27 C26 C25 -0.01(16) . .
C25 C25 C26 C44 0.14(18) 7_565 .
C22 C25 C26 C44 142.59(14) . .
C25 C25 C26 C27 -142.47(9) 7_565 .
C22 C25 C26 C27 -0.02(16) . .
C27 C26 C44 C43 0.0(2) . .
C25 C26 C44 C43 -138.00(15) . .
C27 C26 C44 C44 137.87(11) . 7_565
C25 C26 C44 C44 -0.14(18) . 7_565
C38 C29 C30 C21 -138.63(14) . .
C28 C29 C30 C21 -0.3(2) . .
C38 C29 C30 C31 0.0(2) . .
C28 C29 C30 C31 138.34(14) . .
C24 C21 C30 C29 -0.4(2) . .
C19 C21 C30 C29 143.37(13) . .
C24 C21 C30 C31 -143.78(13) . .
C19 C21 C30 C31 0.01(15) . .
C32 C31 C30 C29 0.5(2) . .
C18 C31 C30 C29 -144.58(13) . .
C32 C31 C30 C21 143.51(13) . .
C18 C31 C30 C21 -1.56(15) . .
C37 C36 C41 C40 138.41(14) . .
C35 C36 C41 C40 0.3(2) . .
C37 C36 C41 C41 0.18(17) . 7_565
C35 C36 C41 C41 -137.94(10) . 7_565
C39 C40 C41 C36 -0.2(2) . .
C46 C40 C41 C36 -142.48(15) . .
C39 C40 C41 C41 142.53(11) . 7_565
C46 C40 C41 C41 0.21(13) . 7_565
C26 C27 C28 C42 0.0(2) . .
C24 C27 C28 C42 138.13(15) . .
C26 C27 C28 C29 -138.54(15) . .
C24 C27 C28 C29 -0.4(2) . .
C43 C42 C28 C27 0.2(2) . .
C39 C42 C28 C27 -142.86(14) . .
C43 C42 C28 C29 143.18(14) . .
C39 C42 C28 C29 0.14(15) . .
C30 C29 C28 C27 0.8(2) . .
C38 C29 C28 C27 143.37(13) . .
C30 C29 C28 C42 -142.27(13) . .
C38 C29 C28 C42 0.35(15) . .
C28 C42 C43 C44 -0.3(2) . .
C39 C42 C43 C44 138.11(15) . .
C28 C42 C43 C45 -138.03(16) . .
C39 C42 C43 C45 0.3(2) . .
C26 C44 C43 C42 0.2(2) . .
C44 C44 C43 C42 -142.03(12) 7_565 .
C26 C44 C43 C45 142.39(16) . .
C44 C44 C43 C45 0.17(14) 7_565 .
C46 C45 C43 C42 0.1(3) . .
C43 C45 C43 C42 141.95(13) 7_565 .
C46 C45 C43 C44 -142.10(17) . .
C43 C45 C43 C44 -0.3(2) 7_565 .
C4 C5 C6 C7 1.6(2) . .
C8 C7 C6 C5 -2.5(2) . .
C29 C38 C35 C32 -1.5(2) . .
C39 C38 C35 C32 -137.98(14) . .
C29 C38 C35 C36 137.79(14) . .
C39 C38 C35 C36 1.3(2) . .
C31 C32 C35 C38 2.1(2) . .
C33 C32 C35 C38 142.57(14) . .
C31 C32 C35 C36 -141.35(13) . .
C33 C32 C35 C36 -0.84(16) . .
C41 C36 C35 C38 -0.9(2) . .
C37 C36 C35 C38 -143.43(14) . .
C41 C36 C35 C32 143.10(14) . .
C37 C36 C35 C32 0.55(16) . .
C41 C36 C37 C37 -0.19(17) . 7_565
C35 C36 C37 C37 142.54(9) . 7_565
C41 C36 C37 C33 -142.77(14) . .
C35 C36 C37 C33 -0.05(16) . .
C34 C33 C37 C37 -0.21(17) . 7_565
C32 C33 C37 C37 -143.00(9) . 7_565
C34 C33 C37 C36 142.32(14) . .
C32 C33 C37 C36 -0.47(16) . .
C5 C4 C9 C11 -40.6(2) . .
C3 C4 C9 C11 144.65(15) . .
C5 C4 C9 C10 82.55(18) . .
C3 C4 C9 C10 -92.22(17) . .
